data_4309145
loop_
_publ_author_name
'Adi Yeori'
'Stanislav Groysman'
'Israel Goldberg'
'Moshe Kol'

_publ_section_title
;
Diastereoisomerically Selective Enantiomerically Pure Titanium Complexes of
Salan Ligands: Synthesis, Structure, and Preliminary Activity Studies
;
_journal_name_full 'Inorganic Chemistry'
_journal_page_first 4466
_journal_page_last 4468
_journal_paper_doi 10.1021/ic050745b
_journal_volume 44
_journal_year 2005
_chemical_formula_sum 'C26 H34 Cl4 N2 O4 Ti'
_chemical_formula_weight 628.25
_chemical_name_systematic
; 
 ? 
;
_space_group_IT_number 96
_symmetry_cell_setting tetragonal
_symmetry_space_group_name_Hall 'P 4nw 2abw'
_symmetry_space_group_name_H-M 'P 43 21 2'
_atom_sites_solution_hydrogens geom
_atom_sites_solution_primary direct
_atom_sites_solution_secondary difmap
_audit_creation_method SHELXL-97
_cell_angle_alpha 90.00
_cell_angle_beta 90.00
_cell_angle_gamma 90.00
_cell_formula_units_Z 4
_cell_length_a 14.9470(5)
_cell_length_b 14.9470(5)
_cell_length_c 13.1990(3)
_cell_measurement_temperature 106(2)
_cell_volume 2948.83(15)
_computing_cell_refinement Denzo
_computing_data_collection 'Collect, Nonius B. V.'
_computing_data_reduction Denzo
_computing_structure_refinement 'SHELXL-97 (Sheldrick, 1997)'
_computing_structure_solution DIRDIF
_diffrn_ambient_temperature 106(2)
_diffrn_detector_area_resol_mean '56 microns'
_diffrn_measured_fraction_theta_full 0.954
_diffrn_measured_fraction_theta_max 0.954
_diffrn_measurement_device_type 'Nonius KappaCCD'
_diffrn_measurement_method '1 deg. Phi scans'
_diffrn_radiation_monochromator graphite
_diffrn_radiation_source 'fine-focus sealed tube'
_diffrn_radiation_type MoK\a
_diffrn_radiation_wavelength 0.71073
_diffrn_reflns_av_R_equivalents 0.0497
_diffrn_reflns_av_sigmaI/netI 0.0705
_diffrn_reflns_limit_h_max 19
_diffrn_reflns_limit_h_min -19
_diffrn_reflns_limit_k_max 13
_diffrn_reflns_limit_k_min -13
_diffrn_reflns_limit_l_max 14
_diffrn_reflns_limit_l_min -14
_diffrn_reflns_number 6449
_diffrn_reflns_theta_full 27.85
_diffrn_reflns_theta_max 27.85
_diffrn_reflns_theta_min 2.06
_exptl_absorpt_coefficient_mu 0.687
_exptl_absorpt_correction_T_max 0.9040
_exptl_absorpt_correction_T_min 0.7708
_exptl_crystal_colour 'pale yellow'
_exptl_crystal_density_diffrn 1.415
_exptl_crystal_density_method 'not measured'
_exptl_crystal_F_000 1304
_exptl_crystal_size_max 0.40
_exptl_crystal_size_mid 0.20
_exptl_crystal_size_min 0.15
_refine_diff_density_max 0.382
_refine_diff_density_min -0.433
_refine_diff_density_rms 0.117
_refine_ls_abs_structure_details 'Flack H D (1983), Acta Cryst. A39, 876-881'
_refine_ls_abs_structure_Flack -0.07(5)
_refine_ls_extinction_method none
_refine_ls_goodness_of_fit_ref 1.010
_refine_ls_hydrogen_treatment mixed
_refine_ls_matrix_type full
_refine_ls_number_parameters 169
_refine_ls_number_reflns 3363
_refine_ls_number_restraints 0
_refine_ls_restrained_S_all 1.010
_refine_ls_R_factor_all 0.0717
_refine_ls_R_factor_gt 0.0408
_refine_ls_shift/su_max 0.006
_refine_ls_shift/su_mean 0.001
_refine_ls_structure_factor_coef Fsqd
_refine_ls_weighting_details 'calc w=1/[\s^2^(Fo^2^)+(0.0589P)^2^+0.0000P] where P=(Fo^2^+2Fc^2^)/3'
_refine_ls_weighting_scheme calc
_refine_ls_wR_factor_gt 0.0893
_refine_ls_wR_factor_ref 0.1140
_reflns_number_gt 2493
_reflns_number_total 3363
_reflns_threshold_expression >2sigma(I)
_cod_data_source_file ic050745bsi20050511_024156_2.cif
_cod_data_source_block mk117
_cod_database_code 4309145

loop_
_symmetry_equiv_pos_as_xyz
'x, y, z'
'-x, -y, z+1/2'
'x+1/2, -y+1/2, -z+1/4'
'-x+1/2, y+1/2, -z+3/4'
'-y, -x, -z+1/2'
'y, x, -z'
'y+1/2, -x+1/2, z+1/4'
'-y+1/2, x+1/2, z+3/4'

loop_
_atom_site_label
_atom_site_type_symbol
_atom_site_fract_x
_atom_site_fract_y
_atom_site_fract_z
_atom_site_U_iso_or_equiv
_atom_site_adp_type
_atom_site_occupancy
_atom_site_symmetry_multiplicity
_atom_site_calc_flag
_atom_site_refinement_flags
_atom_site_disorder_assembly
_atom_site_disorder_group
Ti1 Ti 0.1550 0.1550 0.0000 0.0268(2) Uani 1 2 d S . .
O2 O 0.15788(15) 0.17914(15) 0.14411(16) 0.0306(5) Uani 1 1 d . . .
O3 O 0.17127(16) 0.03616(15) 0.02133(16) 0.0307(5) Uani 1 1 d . . .
N4 N 0.17565(18) 0.30576(19) -0.0017(2) 0.0284(6) Uani 1 1 d . . .
H4 H 0.1654 0.3245 -0.0679 0.034 Uiso 1 1 calc R . .
C5 C 0.2682(2) 0.3337(2) 0.0243(2) 0.0279(7) Uani 1 1 d . . .
H5 H 0.2750 0.3289 0.0995 0.034 Uiso 1 1 calc R . .
C6 C 0.2907(2) 0.4297(2) -0.0061(3) 0.0320(8) Uani 1 1 d . . .
H6A H 0.2490 0.4714 0.0283 0.038 Uiso 1 1 calc R . .
H6B H 0.2827 0.4368 -0.0801 0.038 Uiso 1 1 calc R . .
C7 C 0.3869(2) 0.4534(2) 0.0226(2) 0.0345(8) Uani 1 1 d . . .
H7A H 0.4010 0.5143 -0.0022 0.041 Uiso 1 1 calc R . .
H7B H 0.3929 0.4534 0.0973 0.041 Uiso 1 1 calc R . .
C8 C 0.1070(2) 0.3509(2) 0.0626(2) 0.0313(8) Uani 1 1 d . . .
H8A H 0.0469 0.3279 0.0449 0.038 Uiso 1 1 calc R . .
H8B H 0.1079 0.4160 0.0492 0.038 Uiso 1 1 calc R . .
C9 C 0.1249(2) 0.3343(2) 0.1735(2) 0.0299(8) Uani 1 1 d . . .
C10 C 0.1179(2) 0.4052(2) 0.2416(3) 0.0337(8) Uani 1 1 d . . .
H10 H 0.1032 0.4634 0.2179 0.040 Uiso 1 1 calc R . .
C11 C 0.1325(3) 0.3906(2) 0.3441(3) 0.0351(8) Uani 1 1 d . . .
C12 C 0.1543(3) 0.3066(2) 0.3800(2) 0.0329(8) Uani 1 1 d . . .
H12 H 0.1631 0.2968 0.4504 0.040 Uiso 1 1 calc R . .
C13 C 0.1631(2) 0.2365(2) 0.3115(2) 0.0300(7) Uani 1 1 d . . .
C14 C 0.1488(2) 0.2478(2) 0.2071(2) 0.0278(7) Uani 1 1 d . . .
Cl15 Cl 0.19371(6) 0.13156(6) 0.35526(6) 0.0365(2) Uani 1 1 d . . .
Cl16 Cl 0.12577(7) 0.48063(7) 0.42758(7) 0.0473(3) Uani 1 1 d . . .
C17 C 0.1663(2) -0.0283(2) 0.1011(2) 0.0335(8) Uani 1 1 d . . .
H17 H 0.1696 0.0033 0.1677 0.040 Uiso 1 1 calc R . .
C18 C 0.2454(3) -0.0914(3) 0.0918(3) 0.0497(11) Uani 1 1 d . . .
H18A H 0.2431 -0.1219 0.0262 0.075 Uiso 1 1 calc R . .
H18B H 0.2431 -0.1357 0.1464 0.075 Uiso 1 1 calc R . .
H18C H 0.3012 -0.0572 0.0968 0.075 Uiso 1 1 calc R . .
C19 C 0.0789(3) -0.0783(3) 0.0945(3) 0.0491(10) Uani 1 1 d . . .
H19A H 0.0293 -0.0354 0.0939 0.074 Uiso 1 1 calc R . .
H19B H 0.0730 -0.1180 0.1532 0.074 Uiso 1 1 calc R . .
H19C H 0.0777 -0.1138 0.0322 0.074 Uiso 1 1 calc R . .

loop_
_atom_site_aniso_label
_atom_site_aniso_U_11
_atom_site_aniso_U_22
_atom_site_aniso_U_33
_atom_site_aniso_U_23
_atom_site_aniso_U_13
_atom_site_aniso_U_12
Ti1 0.0234(3) 0.0234(3) 0.0338(4) 0.0010(2) -0.0010(2) 0.0009(4)
O2 0.0306(13) 0.0241(13) 0.0371(11) 0.0023(9) -0.0016(10) 0.0010(10)
O3 0.0332(14) 0.0217(12) 0.0374(12) 0.0023(9) -0.0009(10) 0.0016(10)
N4 0.0245(16) 0.0270(15) 0.0338(14) 0.0018(12) -0.0018(12) 0.0019(12)
C5 0.0236(18) 0.0259(19) 0.0343(16) 0.0027(13) -0.0028(13) -0.0010(14)
C6 0.029(2) 0.0260(19) 0.0408(18) 0.0029(15) -0.0008(15) -0.0034(15)
C7 0.032(2) 0.031(2) 0.0408(19) 0.0009(15) 0.0025(15) -0.0051(16)
C8 0.0259(19) 0.0261(19) 0.0418(18) 0.0033(15) 0.0006(14) 0.0064(16)
C9 0.0197(17) 0.0293(19) 0.0407(18) 0.0016(14) 0.0023(14) -0.0005(15)
C10 0.0284(19) 0.0270(19) 0.0457(19) -0.0022(15) 0.0077(16) -0.0028(15)
C11 0.026(2) 0.035(2) 0.0440(19) -0.0082(16) 0.0081(16) -0.0053(17)
C12 0.030(2) 0.034(2) 0.0348(17) -0.0040(15) 0.0019(14) -0.0084(17)
C13 0.0257(19) 0.0247(18) 0.0397(18) 0.0043(14) 0.0021(15) -0.0039(15)
C14 0.0213(18) 0.0269(18) 0.0351(16) -0.0025(13) 0.0014(14) -0.0014(14)
Cl15 0.0407(5) 0.0322(5) 0.0366(4) 0.0023(4) -0.0066(4) 0.0011(4)
Cl16 0.0543(7) 0.0347(5) 0.0530(5) -0.0139(4) 0.0110(5) -0.0095(5)
C17 0.041(2) 0.0248(19) 0.0344(16) 0.0047(14) 0.0015(16) -0.0017(16)
C18 0.045(3) 0.039(3) 0.065(3) 0.015(2) -0.007(2) 0.009(2)
C19 0.041(3) 0.049(3) 0.057(2) 0.013(2) 0.004(2) -0.0095(19)

loop_
_atom_type_symbol
_atom_type_description
_atom_type_scat_dispersion_real
_atom_type_scat_dispersion_imag
_atom_type_scat_source
C C 0.0033 0.0016 'International Tables Vol C Tables 4.2.6.8 and 6.1.1.4'
H H 0.0000 0.0000 'International Tables Vol C Tables 4.2.6.8 and 6.1.1.4'
Cl Cl 0.1484 0.1585 'International Tables Vol C Tables 4.2.6.8 and 6.1.1.4'
N N 0.0061 0.0033 'International Tables Vol C Tables 4.2.6.8 and 6.1.1.4'
O O 0.0106 0.0060 'International Tables Vol C Tables 4.2.6.8 and 6.1.1.4'
Ti Ti 0.2776 0.4457 'International Tables Vol C Tables 4.2.6.8 and 6.1.1.4'

loop_
_geom_angle_atom_site_label_1
_geom_angle_atom_site_label_2
_geom_angle_atom_site_label_3
_geom_angle
_geom_angle_site_symmetry_1
_geom_angle_site_symmetry_3
_geom_angle_publ_flag
O3 Ti1 O3 106.63(15) 6 . ?
O3 Ti1 O2 91.55(9) 6 6 ?
O3 Ti1 O2 98.58(9) . 6 ?
O3 Ti1 O2 98.58(9) 6 . ?
O3 Ti1 O2 91.55(9) . . ?
O2 Ti1 O2 163.04(13) 6 . ?
O3 Ti1 N4 89.92(10) 6 . ?
O3 Ti1 N4 162.37(10) . . ?
O2 Ti1 N4 86.73(9) 6 . ?
O2 Ti1 N4 79.76(9) . . ?
O3 Ti1 N4 162.37(10) 6 6 ?
O3 Ti1 N4 89.92(10) . 6 ?
O2 Ti1 N4 79.76(9) 6 6 ?
O2 Ti1 N4 86.73(9) . 6 ?
N4 Ti1 N4 74.41(13) . 6 ?
C14 O2 Ti1 139.2(2) . . ?
C17 O3 Ti1 140.1(2) . . ?
C5 N4 C8 112.4(3) . . ?
C5 N4 Ti1 113.76(19) . . ?
C8 N4 Ti1 110.4(2) . . ?
C5 N4 H4 106.6 . . ?
C8 N4 H4 106.6 . . ?
Ti1 N4 H4 106.6 . . ?
N4 C5 C5 108.65(19) . 6 ?
N4 C5 C6 114.1(3) . . ?
C5 C5 C6 110.6(2) 6 . ?
N4 C5 H5 107.8 . . ?
C5 C5 H5 107.8 6 . ?
C6 C5 H5 107.8 . . ?
C5 C6 C7 111.0(3) . . ?
C5 C6 H6A 109.4 . . ?
C7 C6 H6A 109.4 . . ?
C5 C6 H6B 109.4 . . ?
C7 C6 H6B 109.4 . . ?
H6A C6 H6B 108.0 . . ?
C7 C7 C6 111.4(2) 6 . ?
C7 C7 H7A 109.3 6 . ?
C6 C7 H7A 109.3 . . ?
C7 C7 H7B 109.3 6 . ?
C6 C7 H7B 109.3 . . ?
H7A C7 H7B 108.0 . . ?
N4 C8 C9 110.9(3) . . ?
N4 C8 H8A 109.5 . . ?
C9 C8 H8A 109.5 . . ?
N4 C8 H8B 109.5 . . ?
C9 C8 H8B 109.5 . . ?
H8A C8 H8B 108.0 . . ?
C10 C9 C14 120.8(3) . . ?
C10 C9 C8 119.2(3) . . ?
C14 C9 C8 119.9(3) . . ?
C9 C10 C11 119.8(3) . . ?
C9 C10 H10 120.1 . . ?
C11 C10 H10 120.1 . . ?
C12 C11 C10 121.0(3) . . ?
C12 C11 Cl16 119.9(3) . . ?
C10 C11 Cl16 119.1(3) . . ?
C11 C12 C13 119.0(3) . . ?
C11 C12 H12 120.5 . . ?
C13 C12 H12 120.5 . . ?
C12 C13 C14 122.2(3) . . ?
C12 C13 Cl15 119.4(2) . . ?
C14 C13 Cl15 118.4(3) . . ?
O2 C14 C13 120.4(3) . . ?
O2 C14 C9 122.4(3) . . ?
C13 C14 C9 117.2(3) . . ?
O3 C17 C19 109.7(3) . . ?
O3 C17 C18 108.6(3) . . ?
C19 C17 C18 111.3(3) . . ?
O3 C17 H17 109.1 . . ?
C19 C17 H17 109.1 . . ?
C18 C17 H17 109.1 . . ?
C17 C18 H18A 109.5 . . ?
C17 C18 H18B 109.5 . . ?
H18A C18 H18B 109.5 . . ?
C17 C18 H18C 109.5 . . ?
H18A C18 H18C 109.5 . . ?
H18B C18 H18C 109.5 . . ?
C17 C19 H19A 109.5 . . ?
C17 C19 H19B 109.5 . . ?
H19A C19 H19B 109.5 . . ?
C17 C19 H19C 109.5 . . ?
H19A C19 H19C 109.5 . . ?
H19B C19 H19C 109.5 . . ?

loop_
_geom_bond_atom_site_label_1
_geom_bond_atom_site_label_2
_geom_bond_distance
_geom_bond_site_symmetry_2
_geom_bond_publ_flag
Ti1 O3 1.815(2) 6 ?
Ti1 O3 1.815(2) . ?
Ti1 O2 1.936(2) 6 ?
Ti1 O2 1.936(2) . ?
Ti1 N4 2.275(3) . ?
Ti1 N4 2.275(3) 6 ?
O2 C14 1.328(4) . ?
O3 C17 1.429(4) . ?
N4 C5 1.485(4) . ?
N4 C8 1.493(4) . ?
N4 H4 0.9300 . ?
C5 C5 1.527(7) 6 ?
C5 C6 1.528(5) . ?
C5 H5 1.0000 . ?
C6 C7 1.529(5) . ?
C6 H6A 0.9900 . ?
C6 H6B 0.9900 . ?
C7 C7 1.525(7) 6 ?
C7 H7A 0.9900 . ?
C7 H7B 0.9900 . ?
C8 C9 1.509(4) . ?
C8 H8A 0.9900 . ?
C8 H8B 0.9900 . ?
C9 C10 1.392(5) . ?
C9 C14 1.414(5) . ?
C10 C11 1.388(5) . ?
C10 H10 0.9500 . ?
C11 C12 1.381(5) . ?
C11 Cl16 1.742(4) . ?
C12 C13 1.390(5) . ?
C12 H12 0.9500 . ?
C13 C14 1.404(4) . ?
C13 Cl15 1.733(3) . ?
C17 C19 1.507(5) . ?
C17 C18 1.517(5) . ?
C17 H17 1.0000 . ?
C18 H18A 0.9800 . ?
C18 H18B 0.9800 . ?
C18 H18C 0.9800 . ?
C19 H19A 0.9800 . ?
C19 H19B 0.9800 . ?
C19 H19C 0.9800 . ?
